data_7720702
loop_
_publ_author_name
'Mehra, Rupansha'
'Vidyasagar, Kanamaluru'

_publ_section_title
;
 Syntheses and characterization of non-molecular phenyl- and
 methyl-phosphonates and ethylenediphosphonates of thorium and cerium.
;
_journal_issue 13
_journal_name_full 'Dalton transactions (Cambridge, England : 2003)'
_journal_page_first 5250
_journal_page_last 5265
_journal_paper_doi 10.1039/d6dt00270f
_journal_volume 55
_journal_year 2026
_chemical_formula_sum 'C2 H0 Ce O6 P2'
_chemical_formula_weight 322.08
_space_group_crystal_system triclinic
_space_group_IT_number 2
_space_group_name_Hall '-P 1'
_space_group_name_H-M_alt 'P -1'
_audit_creation_method SHELXL-2018/3
_audit_update_record
;
2025-08-30 deposited with the CCDC.	2026-03-02 downloaded from the CCDC.
;
_cell_angle_alpha 73.825(11)
_cell_angle_beta 83.835(11)
_cell_angle_gamma 73.629(10)
_cell_formula_units_Z 2
_cell_length_a 5.3755(11)
_cell_length_b 8.1182(19)
_cell_length_c 10.143(2)
_cell_measurement_reflns_used 689
_cell_measurement_temperature 296(2)
_cell_measurement_theta_max 21.78
_cell_measurement_theta_min 4.16
_cell_volume 407.68(15)
_computing_cell_refinement 'Bruker SAINT'
_computing_data_collection 'Bruker APEX2'
_computing_data_reduction 'Bruker SAINT'
_computing_molecular_graphics 'Bruker SHELXTL'
_computing_publication_material 'Bruker SHELXTL'
_computing_structure_refinement 'SHELXL-2018/3 (Sheldrick, 2018)'
_computing_structure_solution 'SHELXS-97 (Sheldrick 2008)'
_diffrn_ambient_temperature 296(2)
_diffrn_measured_fraction_theta_full 0.973
_diffrn_measured_fraction_theta_max 0.973
_diffrn_measurement_device_type 'Bruker APEX-II CCD'
_diffrn_measurement_method '\f and \w scans'
_diffrn_radiation_type MoK\a
_diffrn_radiation_wavelength 0.71073
_diffrn_reflns_av_unetI/netI 0.1318
_diffrn_reflns_Laue_measured_fraction_full 0.973
_diffrn_reflns_Laue_measured_fraction_max 0.973
_diffrn_reflns_limit_h_max 6
_diffrn_reflns_limit_h_min -6
_diffrn_reflns_limit_k_max 9
_diffrn_reflns_limit_k_min -9
_diffrn_reflns_limit_l_max 11
_diffrn_reflns_limit_l_min -11
_diffrn_reflns_number 4221
_diffrn_reflns_point_group_measured_fraction_full 0.973
_diffrn_reflns_point_group_measured_fraction_max 0.973
_diffrn_reflns_theta_full 24.747
_diffrn_reflns_theta_max 24.747
_diffrn_reflns_theta_min 2.708
_exptl_absorpt_coefficient_mu 5.955
_exptl_absorpt_correction_T_max 0.7454
_exptl_absorpt_correction_T_min 0.6025
_exptl_absorpt_correction_type multi-scan
_exptl_crystal_colour colourless
_exptl_crystal_density_diffrn 2.624
_exptl_crystal_description BLock
_exptl_crystal_F_000 296
_exptl_crystal_size_max 0.100
_exptl_crystal_size_mid 0.080
_exptl_crystal_size_min 0.060
_refine_diff_density_max 2.832
_refine_diff_density_min -1.986
_refine_diff_density_rms 0.374
_refine_ls_extinction_method none
_refine_ls_goodness_of_fit_ref 1.018
_refine_ls_hydrogen_treatment undef
_refine_ls_matrix_type full
_refine_ls_number_parameters 101
_refine_ls_number_reflns 4221
_refine_ls_number_restraints 36
_refine_ls_restrained_S_all 1.014
_refine_ls_R_factor_all 0.0962
_refine_ls_R_factor_gt 0.0697
_refine_ls_shift/su_max 0.000
_refine_ls_shift/su_mean 0.000
_refine_ls_structure_factor_coef Fsqd
_refine_ls_weighting_details 'w=1/[\s^2^(Fo^2^)+(0.0824P)^2^] where P=(Fo^2^+2Fc^2^)/3'
_refine_ls_weighting_scheme calc
_refine_ls_wR_factor_gt 0.1609
_refine_ls_wR_factor_ref 0.1785
_reflns_Friedel_coverage 0.000
_reflns_number_gt 3104
_reflns_number_total 4221
_reflns_threshold_expression 'I > 2\s(I)'
_cod_data_source_file d6dt00270f2.cif
_cod_data_source_block CeO6P2C2H7
_cod_depositor_comments 'Adding full bibliography for 7720695--7720702.cif.'
_cod_original_cell_volume 407.68(16)
_cod_database_code 7720702
_shelx_shelxl_version_number 2018/3
_shelx_space_group_comment
;
The symmetry employed for this shelxl refinement is uniquely defined
by the following loop, which should always be used as a source of
symmetry information in preference to the above space-group names.
They are only intended as comments.
;
_shelx_estimated_absorpt_t_min 0.587
_shelx_estimated_absorpt_t_max 0.716

loop_
_space_group_symop_operation_xyz
'x, y, z'
'-x, -y, -z'

loop_
_atom_site_label
_atom_site_type_symbol
_atom_site_fract_x
_atom_site_fract_y
_atom_site_fract_z
_atom_site_U_iso_or_equiv
_atom_site_adp_type
_atom_site_occupancy
_atom_site_site_symmetry_order
_atom_site_calc_flag
_atom_site_refinement_flags_posn
_atom_site_refinement_flags_adp
_atom_site_refinement_flags_occupancy
_atom_site_disorder_assembly
_atom_site_disorder_group
Ce1 Ce -0.2479(3) 0.76257(18) 0.46238(13) 0.0128(4) Uani 1 1 d . . . . .
P1 P -0.1352(11) 0.9265(7) 0.7008(6) 0.0122(13) Uani 1 1 d . . . . .
P2 P 0.3892(11) 0.5608(7) 0.2984(6) 0.0122(14) Uani 1 1 d . . . . .
O1 O 0.005(3) 0.7408(18) 0.6720(15) 0.016(4) Uani 1 1 d . . . . .
O2 O -0.332(3) 1.0078(19) 0.5871(15) 0.018(3) Uani 1 1 d . U . . .
O3 O 0.051(3) 1.0344(18) 0.7004(14) 0.012(3) Uani 1 1 d . U . . .
O4 O 0.178(3) 0.5673(19) 0.4108(15) 0.021(3) Uani 1 1 d . U . . .
O5 O 0.527(3) 0.3560(19) 0.3271(14) 0.016(3) Uani 1 1 d . U . . .
O6 O 0.577(3) 0.6689(19) 0.2986(14) 0.015(3) Uani 1 1 d . U . . .
C1 C -0.303(5) 0.883(3) 0.867(2) 0.026(5) Uani 1 1 d . U . . .
C2 C 0.241(5) 0.631(3) 0.132(2) 0.027(6) Uani 1 1 d . . . . .

loop_
_atom_site_aniso_label
_atom_site_aniso_U_11
_atom_site_aniso_U_22
_atom_site_aniso_U_33
_atom_site_aniso_U_23
_atom_site_aniso_U_13
_atom_site_aniso_U_12
Ce1 0.0079(6) 0.0068(7) 0.0235(8) -0.0059(6) -0.0017(6) 0.0007(5)
P1 0.009(3) 0.007(3) 0.020(4) -0.004(3) -0.003(3) -0.001(3)
P2 0.006(3) 0.009(3) 0.022(4) -0.005(3) 0.000(3) -0.002(3)
O1 0.010(8) 0.007(8) 0.025(10) -0.002(7) 0.000(7) 0.005(7)
O2 0.018(3) 0.018(3) 0.018(3) -0.0047(8) -0.0006(2) -0.0048(8)
O3 0.012(3) 0.012(3) 0.012(3) -0.0032(7) -0.0004(2) -0.0032(7)
O4 0.021(3) 0.021(3) 0.021(3) -0.0054(8) -0.0006(2) -0.0054(8)
O5 0.016(3) 0.016(3) 0.016(3) -0.0042(7) -0.0005(2) -0.0043(7)
O6 0.015(3) 0.015(3) 0.015(3) -0.0039(7) -0.0005(2) -0.0040(7)
C1 0.026(5) 0.026(5) 0.026(5) -0.0067(13) -0.0008(4) -0.0068(13)
C2 0.025(14) 0.034(16) 0.023(15) -0.013(12) -0.016(12) 0.000(13)

loop_
_atom_type_symbol
_atom_type_description
_atom_type_scat_dispersion_real
_atom_type_scat_dispersion_imag
_atom_type_scat_source
C C 0.0033 0.0016 'International Tables Vol C Tables 4.2.6.8 and 6.1.1.4'
H H 0.0000 0.0000 'International Tables Vol C Tables 4.2.6.8 and 6.1.1.4'
O O 0.0106 0.0060 'International Tables Vol C Tables 4.2.6.8 and 6.1.1.4'
P P 0.1023 0.0942 'International Tables Vol C Tables 4.2.6.8 and 6.1.1.4'
Ce Ce -0.2486 2.6331 'International Tables Vol C Tables 4.2.6.8 and 6.1.1.4'

loop_
_geom_angle_atom_site_label_1
_geom_angle_atom_site_label_2
_geom_angle_atom_site_label_3
_geom_angle
_geom_angle_site_symmetry_1
_geom_angle_site_symmetry_3
_geom_angle_publ_flag
O3 Ce1 O6 96.2(4) 2_576 1_455 ?
O3 Ce1 O4 77.4(5) 2_576 . ?
O6 Ce1 O4 86.7(5) 1_455 . ?
O3 Ce1 O2 87.4(5) 2_576 2_476 ?
O6 Ce1 O2 78.0(5) 1_455 2_476 ?
O4 Ce1 O2 157.2(4) . 2_476 ?
O3 Ce1 O2 80.6(4) 2_576 . ?
O6 Ce1 O2 142.9(5) 1_455 . ?
O4 Ce1 O2 127.6(4) . . ?
O2 Ce1 O2 65.0(6) 2_476 . ?
O3 Ce1 O4 142.8(5) 2_576 2_566 ?
O6 Ce1 O4 81.1(5) 1_455 2_566 ?
O4 Ce1 O4 65.4(5) . 2_566 ?
O2 Ce1 O4 127.4(4) 2_476 2_566 ?
O2 Ce1 O4 122.9(4) . 2_566 ?
O3 Ce1 O1 96.8(4) 2_576 . ?
O6 Ce1 O1 159.1(5) 1_455 . ?
O4 Ce1 O1 80.2(5) . . ?
O2 Ce1 O1 118.9(4) 2_476 . ?
O2 Ce1 O1 55.9(5) . . ?
O4 Ce1 O1 78.7(5) 2_566 . ?
O3 Ce1 O5 159.0(4) 2_576 2_566 ?
O6 Ce1 O5 97.2(4) 1_455 2_566 ?
O4 Ce1 O5 119.5(5) . 2_566 ?
O2 Ce1 O5 79.6(5) 2_476 2_566 ?
O2 Ce1 O5 78.9(4) . 2_566 ?
O4 Ce1 O5 55.9(5) 2_566 2_566 ?
O1 Ce1 O5 75.6(4) . 2_566 ?
O3 Ce1 P2 167.7(4) 2_576 2_566 ?
O6 Ce1 P2 89.0(3) 1_455 2_566 ?
O4 Ce1 P2 91.8(3) . 2_566 ?
O2 Ce1 P2 104.6(3) 2_476 2_566 ?
O2 Ce1 P2 101.9(3) . 2_566 ?
O4 Ce1 P2 27.3(3) 2_566 2_566 ?
O1 Ce1 P2 75.3(3) . 2_566 ?
O5 Ce1 P2 28.6(3) 2_566 2_566 ?
O3 Ce1 P1 88.6(3) 2_576 . ?
O6 Ce1 P1 168.0(4) 1_455 . ?
O4 Ce1 P1 105.1(4) . . ?
O2 Ce1 P1 91.3(3) 2_476 . ?
O2 Ce1 P1 27.3(4) . . ?
O4 Ce1 P1 101.7(3) 2_566 . ?
O1 Ce1 P1 28.6(3) . . ?
O5 Ce1 P1 75.3(3) 2_566 . ?
P2 Ce1 P1 88.51(13) 2_566 . ?
O3 P1 O2 114.6(8) . . ?
O3 P1 O1 112.5(8) . . ?
O2 P1 O1 101.9(8) . . ?
O3 P1 C1 110.3(9) . . ?
O2 P1 C1 109.9(10) . . ?
O1 P1 C1 107.2(9) . . ?
O3 P1 Ce1 129.9(6) . . ?
O2 P1 Ce1 50.3(6) . . ?
O1 P1 Ce1 51.6(6) . . ?
C1 P1 Ce1 119.7(7) . . ?
O6 P2 O4 114.7(8) . . ?
O6 P2 O5 112.1(8) . . ?
O4 P2 O5 102.7(8) . . ?
O6 P2 C2 109.9(10) . . ?
O4 P2 C2 109.3(10) . . ?
O5 P2 C2 107.8(10) . . ?
O6 P2 Ce1 129.8(6) . 2_566 ?
O4 P2 Ce1 50.6(6) . 2_566 ?
O5 P2 Ce1 52.0(5) . 2_566 ?
C2 P2 Ce1 120.3(7) . 2_566 ?
P1 O1 Ce1 99.8(7) . . ?
P1 O2 Ce1 139.1(8) . 2_476 ?
P1 O2 Ce1 102.4(8) . . ?
Ce1 O2 Ce1 115.0(6) 2_476 . ?
P1 O3 Ce1 137.9(8) . 2_576 ?
P2 O4 Ce1 140.2(9) . . ?
P2 O4 Ce1 102.0(8) . 2_566 ?
Ce1 O4 Ce1 114.6(5) . 2_566 ?
P2 O5 Ce1 99.4(7) . 2_566 ?
P2 O6 Ce1 137.6(8) . 1_655 ?

loop_
_geom_bond_atom_site_label_1
_geom_bond_atom_site_label_2
_geom_bond_distance
_geom_bond_site_symmetry_2
_geom_bond_publ_flag
Ce1 O3 2.378(12) 2_576 ?
Ce1 O6 2.382(14) 1_455 ?
Ce1 O4 2.485(15) . ?
Ce1 O2 2.487(16) 2_476 ?
Ce1 O2 2.558(14) . ?
Ce1 O4 2.566(14) 2_566 ?
Ce1 O1 2.584(15) . ?
Ce1 O5 2.593(13) 2_566 ?
Ce1 P2 3.246(5) 2_566 ?
Ce1 P1 3.247(6) . ?
P1 O3 1.503(13) . ?
P1 O2 1.524(16) . ?
P1 O1 1.576(15) . ?
P1 C1 1.82(2) . ?
P2 O6 1.512(13) . ?
P2 O4 1.523(15) . ?
P2 O5 1.575(16) . ?
P2 C2 1.81(2) . ?
